data_7702312
loop_
_publ_author_name
'Brechin, Euan K.'
'Gilby, Liam M.'
'Gould, Robert O.'
'Harris, Steven G.'
'Parsons, Simon'
'Winpenny, Richard E. P.'

_publ_section_title
;
 Heterobimetallic nickel--sodium and cobalt--sodium complexes of
 pyridonate ligands
;
_journal_issue 16
_journal_name_full 'Journal of the Chemical Society, Dalton Transactions'
_journal_page_first 2657
_journal_paper_doi 10.1039/a803442g
_journal_year 1998
_chemical_formula_moiety 'C38 H33 Cl6 N10 Na2 Ni2 O7.5'
_chemical_formula_sum 'C38 H33 Cl6 N10 Na2 Ni2 O7.5'
_chemical_formula_weight 1125.84
_space_group_IT_number 13
_space_group_name_Hall '-P 2yc'
_space_group_name_H-M_alt 'P 1 2/c 1'
_symmetry_cell_setting monoclinic
_symmetry_space_group_name_H-M 'P 1 2/c 1'
_atom_sites_solution_hydrogens geom
_atom_sites_solution_primary direct
_atom_sites_solution_secondary difmap
_audit_creation_method SHELXL
_cell_angle_alpha 90.00
_cell_angle_beta 91.096(11)
_cell_angle_gamma 90.00
_cell_formula_units_Z 4
_cell_length_a 16.4177(15)
_cell_length_b 9.1699(5)
_cell_length_c 31.597(2)
_cell_measurement_reflns_used 58
_cell_measurement_temperature 220.0(2)
_cell_measurement_theta_max 22
_cell_measurement_theta_min 20
_cell_volume 4756.0(6)
_computing_structure_refinement 'SHELXL-93 (Sheldrick, 1993)'
_computing_structure_solution 'SHELXS-86 (Sheldrick, 1990)'
_diffrn_ambient_temperature 220.0(2)
_diffrn_measurement_method Omega
_diffrn_radiation_monochromator graphite
_diffrn_radiation_source 'fine-focus sealed tube'
_diffrn_radiation_type CuK\a
_diffrn_radiation_wavelength 1.54184
_diffrn_reflns_av_R_equivalents 0.1109
_diffrn_reflns_av_sigmaI/netI 0.0591
_diffrn_reflns_limit_h_max 18
_diffrn_reflns_limit_h_min -18
_diffrn_reflns_limit_k_max 9
_diffrn_reflns_limit_k_min -10
_diffrn_reflns_limit_l_max 35
_diffrn_reflns_limit_l_min -32
_diffrn_reflns_number 8871
_diffrn_reflns_theta_max 60.09
_diffrn_reflns_theta_min 2.69
_exptl_absorpt_coefficient_mu 4.768
_exptl_absorpt_correction_T_max 0.516
_exptl_absorpt_correction_T_min 0.338
_exptl_absorpt_correction_type Psi-scans
_exptl_crystal_colour Green
_exptl_crystal_density_diffrn 1.572
_exptl_crystal_description block
_exptl_crystal_F_000 2284
_exptl_crystal_size_max 0.27
_exptl_crystal_size_mid 0.16
_exptl_crystal_size_min 0.10
_refine_diff_density_max 0.283
_refine_diff_density_min -0.360
_refine_diff_density_rms 0.075
_refine_ls_extinction_method none
_refine_ls_goodness_of_fit_all 1.052
_refine_ls_goodness_of_fit_obs 1.073
_refine_ls_matrix_type full
_refine_ls_number_parameters 591
_refine_ls_number_reflns 6889
_refine_ls_number_restraints 0
_refine_ls_restrained_S_all 1.090
_refine_ls_restrained_S_obs 1.073
_refine_ls_R_factor_all 0.0892
_refine_ls_R_factor_obs 0.0532
_refine_ls_shift/esd_max 0.001
_refine_ls_shift/esd_mean 0.000
_refine_ls_structure_factor_coef Fsqd
_refine_ls_weighting_details 'w=1/[\s^2^(Fo^2^)+(0.0322P)^2^+8.0415P] where P=(Fo^2^+2Fc^2^)/3'
_refine_ls_weighting_scheme calc
_refine_ls_wR_factor_all 0.1268
_refine_ls_wR_factor_obs 0.1019
_reflns_number_observed 4801
_reflns_number_total 6939
_reflns_observed_criterion >2sigma(I)
_cod_data_source_file g803442.txt
_cod_data_source_block ni3bzx
_cod_depositor_comments
;
The following automatic conversions were performed:

data item '_symmetry_cell_setting' value 'Monoclinic' was changed to
'monoclinic' in accordance with the
/home/saulius/struct/COD-crude-data/automatic-downloads/DataCite-retrospective/RSC/depositions/lib/dictionaries/cif_core.dic
dictionary named 'cif_core.dic' version 2.4.2 last updated on
2011-04-26.

data item '_refine_ls_weighting_scheme' value 'calc
w=1/[\s^2^(Fo^2^)+(0.0322P)^2^+8.0415P] where P=(Fo^2^+2Fc^2^)/3' was
changed to 'calc'. A new data item '_refine_ls_weighting_details' was
created with the value set to
'w=1/[\s^2^(Fo^2^)+(0.0322P)^2^+8.0415P] where P=(Fo^2^+2Fc^2^)/3'.

Automatic conversion script
Id: cif_fix_values 6909 2019-04-08 15:41:33Z antanas 

2024-04-03
Z value and formula fixed to values more according to usual
chemical conventions.                 miguel
;
_cod_original_formula_sum 'C76 H66 Cl12 N20 Na4 Ni4 O15'
_cod_original_formula_weight 2251.69
_cod_original_formula_moiety 'C38 H34 N10 O8 Cl6 Na2 Ni2 + C38 H32 N10 O7 Cl6 Na2 Ni2'
_cod_original_formula_units_Z 2
_cod_original_sg_symbol_H-M P2/c
_cod_database_code 7702312

loop_
_symmetry_equiv_pos_as_xyz
'x, y, z'
'-x, y, -z+1/2'
'-x, -y, -z'
'x, -y, z-1/2'

loop_
_atom_site_aniso_label
_atom_site_aniso_U_11
_atom_site_aniso_U_22
_atom_site_aniso_U_33
_atom_site_aniso_U_23
_atom_site_aniso_U_13
_atom_site_aniso_U_12
Ni1 0.0300(5) 0.0361(5) 0.0275(5) 0.0013(4) -0.0013(4) -0.0013(4)
Na1 0.0377(11) 0.0467(14) 0.0370(12) -0.0032(10) -0.0008(9) 0.0043(10)
O1W 0.049(3) 0.046(3) 0.026(3) 0.000 0.004(2) 0.000
N1R 0.032(2) 0.032(3) 0.034(3) -0.001(2) -0.002(2) -0.001(2)
C21 0.033(3) 0.044(4) 0.039(3) 0.001(3) -0.001(3) 0.001(3)
O1R 0.054(2) 0.041(2) 0.036(2) 0.002(2) -0.016(2) 0.001(2)
C31 0.044(3) 0.035(4) 0.047(4) 0.009(3) 0.002(3) 0.009(3)
C41 0.047(4) 0.028(3) 0.072(5) -0.008(3) 0.013(3) -0.001(3)
C51 0.043(3) 0.045(4) 0.047(4) -0.011(3) 0.008(3) 0.000(3)
C61 0.027(3) 0.041(4) 0.040(3) -0.007(3) 0.005(2) 0.001(2)
Cl1 0.0546(9) 0.0649(11) 0.0405(9) -0.0071(8) -0.0114(7) 0.0004(8)
N2R 0.032(2) 0.039(3) 0.027(2) -0.002(2) -0.002(2) 0.001(2)
C22 0.035(3) 0.035(3) 0.032(3) 0.004(3) 0.002(2) -0.007(3)
O2R 0.042(2) 0.039(2) 0.030(2) 0.001(2) 0.004(2) -0.007(2)
C32 0.050(4) 0.047(4) 0.045(4) -0.013(3) 0.005(3) -0.016(3)
C42 0.041(3) 0.061(4) 0.054(4) -0.002(3) 0.003(3) -0.023(3)
C52 0.033(3) 0.067(4) 0.042(3) -0.006(3) 0.010(3) -0.007(3)
C62 0.037(3) 0.041(3) 0.027(3) -0.006(3) -0.003(2) 0.004(3)
Cl2 0.0463(8) 0.0705(11) 0.0454(9) -0.0232(8) 0.0017(7) -0.0010(8)
N3R 0.032(2) 0.031(2) 0.025(2) 0.001(2) -0.001(2) -0.001(2)
C23 0.042(3) 0.039(3) 0.023(3) -0.003(3) -0.002(2) 0.000(3)
O3R 0.034(2) 0.053(3) 0.034(2) 0.003(2) 0.002(2) 0.000(2)
C33 0.028(3) 0.056(4) 0.038(3) -0.007(3) 0.003(2) 0.002(3)
C43 0.032(3) 0.059(4) 0.061(4) -0.008(4) -0.010(3) 0.012(3)
C53 0.049(4) 0.042(4) 0.040(3) 0.008(3) -0.012(3) 0.002(3)
C63 0.042(3) 0.034(3) 0.022(3) -0.005(2) -0.003(2) -0.004(3)
Cl3 0.0552(9) 0.0520(9) 0.0303(7) 0.0032(7) 0.0022(6) -0.0078(7)
N1A 0.057(4) 0.095(5) 0.063(4) -0.011(4) 0.023(3) -0.013(3)
C2A 0.053(4) 0.062(5) 0.050(4) -0.010(3) 0.011(3) -0.007(3)
C3A 0.052(4) 0.086(6) 0.091(6) -0.020(5) 0.028(4) -0.013(4)
N1B 0.055(3) 0.061(4) 0.051(3) 0.008(3) -0.007(3) 0.003(3)
C2B 0.052(4) 0.064(5) 0.050(4) 0.016(4) 0.002(3) 0.005(4)
C3B 0.130(8) 0.070(6) 0.142(9) 0.044(6) 0.042(7) 0.029(6)
Ni2 0.0312(5) 0.0389(6) 0.0244(5) 0.0010(4) 0.0004(4) 0.0004(4)
Na2 0.0352(12) 0.083(2) 0.0309(12) 0.0091(12) 0.0035(9) 0.0037(12)
O2W 0.048(2) 0.070(3) 0.044(2) 0.005(2) 0.008(2) 0.005(2)
N4R 0.032(2) 0.043(3) 0.024(2) 0.003(2) -0.002(2) -0.004(2)
C24 0.026(3) 0.035(3) 0.030(3) 0.001(2) -0.004(2) -0.004(2)
O4R 0.037(2) 0.046(2) 0.026(2) 0.004(2) 0.002(2) 0.004(2)
C34 0.036(3) 0.042(4) 0.039(3) 0.007(3) -0.001(2) 0.000(3)
C44 0.045(3) 0.048(4) 0.052(4) -0.005(3) 0.008(3) 0.007(3)
C54 0.040(3) 0.049(4) 0.039(3) -0.008(3) 0.013(3) -0.002(3)
C64 0.039(3) 0.038(3) 0.025(3) -0.002(2) -0.002(2) -0.010(3)
Cl4 0.0612(9) 0.0637(10) 0.0312(7) 0.0108(7) 0.0012(7) -0.0081(8)
N5R 0.032(2) 0.037(3) 0.025(2) 0.004(2) 0.000(2) 0.005(2)
C25 0.033(3) 0.028(3) 0.033(3) 0.005(2) 0.001(2) 0.004(2)
O5R 0.039(2) 0.047(2) 0.025(2) -0.005(2) 0.003(2) -0.002(2)
C35 0.029(3) 0.054(4) 0.038(3) 0.000(3) 0.004(2) 0.004(3)
C45 0.035(3) 0.055(4) 0.058(4) -0.006(3) 0.000(3) -0.004(3)
C55 0.039(3) 0.054(4) 0.037(3) -0.014(3) -0.004(3) 0.002(3)
C65 0.043(3) 0.036(3) 0.023(3) 0.002(2) 0.004(2) 0.007(3)
Cl5 0.0566(9) 0.0553(9) 0.0295(7) -0.0055(7) 0.0122(6) -0.0015(7)
N6R 0.033(2) 0.030(2) 0.026(2) -0.002(2) 0.001(2) -0.003(2)
C26 0.031(3) 0.047(4) 0.030(3) 0.004(3) 0.003(2) -0.003(3)
O6R 0.044(2) 0.048(2) 0.030(2) 0.004(2) -0.008(2) -0.005(2)
C36 0.044(3) 0.037(4) 0.050(4) -0.006(3) -0.001(3) -0.006(3)
C46 0.049(4) 0.038(4) 0.060(4) -0.002(3) 0.007(3) -0.007(3)
C56 0.040(3) 0.040(4) 0.048(4) 0.006(3) 0.000(3) 0.000(3)
C66 0.032(3) 0.038(3) 0.026(3) 0.002(2) 0.001(2) -0.002(2)
Cl6 0.0590(9) 0.0545(10) 0.0380(8) -0.0040(7) -0.0156(7) 0.0034(8)
N1C 0.075(4) 0.084(5) 0.048(4) -0.002(3) -0.010(3) 0.009(4)
C2C 0.056(4) 0.072(5) 0.043(4) -0.001(4) -0.011(3) -0.003(4)
C3C 0.081(5) 0.066(5) 0.088(6) 0.006(5) -0.016(4) -0.004(4)
N1D 0.053(4) 0.103(5) 0.050(4) -0.008(3) 0.010(3) -0.007(3)
C2D 0.043(4) 0.075(5) 0.044(4) -0.008(3) 0.007(3) -0.003(3)
C3D 0.062(5) 0.096(6) 0.088(6) -0.001(5) 0.033(4) -0.009(4)

loop_
_atom_site_label
_atom_site_type_symbol
_atom_site_fract_x
_atom_site_fract_y
_atom_site_fract_z
_atom_site_U_iso_or_equiv
_atom_site_thermal_displace_type
_atom_site_occupancy
_atom_site_calc_flag
_atom_site_refinement_flags
Ni1 Ni -0.00165(5) -0.47565(9) -0.64523(3) 0.0312(2) Uani 1 d .
Na1 Na -0.10100(12) -0.3714(2) -0.75831(6) 0.0405(5) Uani 1 d .
O1W O 0.0000 -0.5478(6) -0.7500 0.0405(13) Uani 1 d S
H1W H -0.0163 -0.6078(6) -0.7266 0.049 Uiso 1 d R
N1R N 0.0126(2) -0.2653(5) -0.62474(13) 0.0328(10) Uani 1 d .
C21 C -0.0220(3) -0.2106(6) -0.6606(2) 0.0385(14) Uani 1 d .
O1R O -0.0482(2) -0.3093(4) -0.68652(12) 0.0440(10) Uani 1 d .
C31 C -0.0251(3) -0.0575(6) -0.6664(2) 0.0419(14) Uani 1 d .
H31 H -0.0517(3) -0.0165(6) -0.6902(2) 0.050 Uiso 1 calc R
C41 C 0.0117(4) 0.0287(6) -0.6364(2) 0.049(2) Uani 1 d .
H41 H 0.0120(4) 0.1303(6) -0.6404(2) 0.059 Uiso 1 calc R
C51 C 0.0486(3) -0.0286(7) -0.6005(2) 0.0449(15) Uani 1 d .
H51 H 0.0741(3) 0.0311(7) -0.5800(2) 0.054 Uiso 1 calc R
C61 C 0.0458(3) -0.1774(6) -0.5963(2) 0.0361(13) Uani 1 d .
Cl1 Cl 0.08713(9) -0.2599(2) -0.55102(5) 0.0535(4) Uani 1 d .
N2R N -0.1083(2) -0.5508(5) -0.61980(13) 0.0326(10) Uani 1 d .
C22 C -0.1174(3) -0.6534(6) -0.6509(2) 0.0342(13) Uani 1 d .
O2R O -0.0562(2) -0.6571(4) -0.67639(11) 0.0367(9) Uani 1 d .
C32 C -0.1857(3) -0.7436(7) -0.6521(2) 0.047(2) Uani 1 d .
H32 H -0.1922(3) -0.8141(7) -0.6735(2) 0.057 Uiso 1 calc R
C42 C -0.2436(3) -0.7280(7) -0.6213(2) 0.052(2) Uani 1 d .
H42 H -0.2903(3) -0.7875(7) -0.6220(2) 0.062 Uiso 1 calc R
C52 C -0.2336(3) -0.6254(7) -0.5894(2) 0.047(2) Uani 1 d .
H52 H -0.2723(3) -0.6140(7) -0.5681(2) 0.057 Uiso 1 calc R
C62 C -0.1645(3) -0.5411(6) -0.5902(2) 0.0350(13) Uani 1 d .
Cl2 Cl -0.14484(9) -0.4163(2) -0.55023(5) 0.0540(4) Uani 1 d .
N3R N 0.0903(2) -0.5840(5) -0.61262(12) 0.0293(10) Uani 1 d .
C23 C 0.1448(3) -0.5480(6) -0.6433(2) 0.0348(13) Uani 1 d .
O3R O 0.1133(2) -0.4742(4) -0.67385(11) 0.0400(9) Uani 1 d .
C33 C 0.2265(3) -0.5922(7) -0.6390(2) 0.0406(14) Uani 1 d .
H33 H 0.2648(3) -0.5670(7) -0.6595(2) 0.049 Uiso 1 calc R
C43 C 0.2492(3) -0.6727(7) -0.6043(2) 0.051(2) Uani 1 d .
H43 H 0.3033(3) -0.7057(7) -0.6015(2) 0.061 Uiso 1 calc R
C53 C 0.1931(3) -0.7073(6) -0.5725(2) 0.0437(15) Uani 1 d .
H53 H 0.2082(3) -0.7615(6) -0.5483(2) 0.052 Uiso 1 calc R
C63 C 0.1161(3) -0.6576(6) -0.5789(2) 0.0327(12) Uani 1 d .
Cl3 Cl 0.04227(9) -0.6906(2) -0.54107(4) 0.0458(4) Uani 1 d .
N1A N -0.2347(3) -0.4578(7) -0.7373(2) 0.071(2) Uani 1 d .
C2A C -0.2951(4) -0.4706(7) -0.7222(2) 0.055(2) Uani 1 d .
C3A C -0.3748(4) -0.4839(9) -0.7031(2) 0.076(2) Uani 1 d .
H3A1 H -0.3687(4) -0.5258(9) -0.6750(2) 0.091 Uiso 1 d R
H3A2 H -0.3996(4) -0.3882(9) -0.7011(2) 0.091 Uiso 1 d R
H3A3 H -0.4091(4) -0.5467(9) -0.7206(2) 0.091 Uiso 1 d R
N1B N -0.1374(3) -0.1121(7) -0.7676(2) 0.0556(14) Uani 1 d .
C2B C -0.1483(4) 0.0065(9) -0.7741(2) 0.055(2) Uani 1 d .
C3B C -0.1629(6) 0.1597(9) -0.7833(3) 0.113(4) Uani 1 d .
H3B1 H -0.1953(6) 0.1683(9) -0.8092(3) 0.136 Uiso 1 d R
H3B2 H -0.1919(6) 0.2039(9) -0.7601(3) 0.136 Uiso 1 d R
H3B3 H -0.1112(6) 0.2091(9) -0.7868(3) 0.136 Uiso 1 d R
Ni2 Ni -0.48884(5) -0.93538(10) -0.60723(3) 0.0315(2) Uani 1 d .
Na2 Na -0.59836(12) -0.9176(3) -0.50051(6) 0.0496(6) Uani 1 d .
O2W O -0.4573(2) -0.8406(5) -0.49459(12) 0.0538(11) Uani 1 d .
H2W1 H -0.4484(2) -0.8112(5) -0.52261(12) 0.065 Uiso 1 d R
H2W2 H -0.4727(2) -0.7585(5) -0.47828(12) 0.065 Uiso 1 d R
N4R N -0.3882(2) -1.0239(5) -0.63681(13) 0.0330(10) Uani 1 d .
C24 C -0.3763(3) -1.1190(6) -0.6041(2) 0.0303(12) Uani 1 d .
O4R O -0.4294(2) -1.1053(4) -0.57450(10) 0.0366(9) Uani 1 d .
C34 C -0.3108(3) -1.2184(6) -0.6046(2) 0.0389(14) Uani 1 d .
H34 H -0.3016(3) -1.2835(6) -0.5820(2) 0.047 Uiso 1 calc R
C44 C -0.2608(3) -1.2177(7) -0.6390(2) 0.048(2) Uani 1 d .
H44 H -0.2167(3) -1.2829(7) -0.6398(2) 0.058 Uiso 1 calc R
C54 C -0.2743(3) -1.1223(6) -0.6726(2) 0.0427(14) Uani 1 d .
H54 H -0.2402(3) -1.1216(6) -0.6962(2) 0.051 Uiso 1 calc R
C64 C -0.3390(3) -1.0300(6) -0.6699(2) 0.0343(13) Uani 1 d .
Cl4 Cl -0.36146(9) -0.9065(2) -0.71000(4) 0.0521(4) Uani 1 d .
N5R N -0.5855(2) -1.0498(5) -0.63392(13) 0.0315(10) Uani 1 d .
C25 C -0.6341(3) -1.0179(6) -0.6011(2) 0.0314(12) Uani 1 d .
O5R O -0.5986(2) -0.9367(4) -0.57290(10) 0.0368(9) Uani 1 d .
C35 C -0.7142(3) -1.0706(6) -0.6008(2) 0.0401(14) Uani 1 d .
H35 H -0.7483(3) -1.0506(6) -0.5779(2) 0.048 Uiso 1 calc R
C45 C -0.7415(3) -1.1514(7) -0.6343(2) 0.049(2) Uani 1 d .
H45 H -0.7948(3) -1.1889(7) -0.6340(2) 0.059 Uiso 1 calc R
C55 C -0.6930(3) -1.1801(7) -0.6690(2) 0.0434(15) Uani 1 d .
H55 H -0.7127(3) -1.2324(7) -0.6926(2) 0.052 Uiso 1 calc R
C65 C -0.6157(3) -1.1280(6) -0.6665(2) 0.0340(13) Uani 1 d .
Cl5 Cl -0.54876(9) -1.1568(2) -0.70752(4) 0.0470(4) Uani 1 d .
N6R N -0.5096(2) -0.7295(5) -0.63096(13) 0.0298(10) Uani 1 d .
C26 C -0.4694(3) -0.6656(6) -0.5975(2) 0.0359(13) Uani 1 d .
O6R O -0.4322(2) -0.7587(4) -0.57340(11) 0.0408(9) Uani 1 d .
C36 C -0.4724(3) -0.5130(6) -0.5918(2) 0.0436(15) Uani 1 d .
H36 H -0.4445(3) -0.4681(6) -0.5690(2) 0.052 Uiso 1 calc R
C46 C -0.5170(4) -0.4323(7) -0.6204(2) 0.049(2) Uani 1 d .
H46 H -0.5201(4) -0.3307(7) -0.6169(2) 0.059 Uiso 1 calc R
C56 C -0.5581(3) -0.4978(6) -0.6545(2) 0.0427(14) Uani 1 d .
H56 H -0.5889(3) -0.4429(6) -0.6742(2) 0.051 Uiso 1 calc R
C66 C -0.5513(3) -0.6454(6) -0.6578(2) 0.0322(12) Uani 1 d .
Cl6 Cl -0.59742(9) -0.7362(2) -0.70003(5) 0.0507(4) Uani 1 d .
N1C N -0.6296(4) -0.6366(8) -0.5054(2) 0.069(2) Uani 1 d .
C2C C -0.6581(4) -0.5325(9) -0.5168(2) 0.057(2) Uani 1 d .
C3C C -0.6963(5) -0.3987(8) -0.5315(3) 0.079(2) Uani 1 d .
H3C1 H -0.6824(5) -0.3198(8) -0.5122(3) 0.094 Uiso 1 d R
H3C2 H -0.6771(5) -0.3753(8) -0.5596(3) 0.094 Uiso 1 d R
H3C3 H -0.7549(5) -0.4115(8) -0.5326(3) 0.094 Uiso 1 d R
N1D N -0.7381(3) -0.9902(7) -0.4881(2) 0.068(2) Uani 1 d .
C2D C -0.7973(4) -1.0009(8) -0.4710(2) 0.054(2) Uani 1 d .
C3D C -0.8735(4) -1.0094(9) -0.4486(3) 0.082(3) Uani 1 d .
H3D1 H -0.8832(4) -1.1094(9) -0.4401(3) 0.098 Uiso 1 d R
H3D2 H -0.8706(4) -0.9475(9) -0.4237(3) 0.098 Uiso 1 d R
H3D3 H -0.9178(4) -0.9768(9) -0.4671(3) 0.098 Uiso 1 d R

loop_
_atom_type_symbol
_atom_type_description
_atom_type_scat_dispersion_real
_atom_type_scat_dispersion_imag
_atom_type_scat_source
C C 0.0181 0.0091 'International Tables Vol C Tables 4.2.6.8 and 6.1.1.4'
H H 0.0000 0.0000 'International Tables Vol C Tables 4.2.6.8 and 6.1.1.4'
N N 0.0311 0.0180 'International Tables Vol C Tables 4.2.6.8 and 6.1.1.4'
O O 0.0492 0.0322 'International Tables Vol C Tables 4.2.6.8 and 6.1.1.4'
Cl Cl 0.3639 0.7018 'International Tables Vol C Tables 4.2.6.8 and 6.1.1.4'
Na Na 0.1353 0.1239 'International Tables Vol C Tables 4.2.6.8 and 6.1.1.4'
Ni Ni -3.0029 0.5091 'International Tables Vol C Tables 4.2.6.8 and 6.1.1.4'

loop_
_geom_angle_atom_site_label_1
_geom_angle_atom_site_label_2
_geom_angle_atom_site_label_3
_geom_angle
_geom_angle_site_symmetry_1
_geom_angle_site_symmetry_3
N1R Ni1 N2R 106.5(2) . .
N1R Ni1 N3R 102.6(2) . .
N2R Ni1 N3R 105.3(2) . .
N1R Ni1 O3R 91.8(2) . .
N2R Ni1 O3R 160.8(2) . .
N3R Ni1 O3R 64.23(15) . .
N1R Ni1 O2R 158.4(2) . .
N2R Ni1 O2R 64.17(15) . .
N3R Ni1 O2R 98.8(2) . .
O3R Ni1 O2R 100.33(14) . .
N1R Ni1 O1R 63.8(2) . .
N2R Ni1 O1R 100.4(2) . .
N3R Ni1 O1R 153.7(2) . .
O3R Ni1 O1R 92.65(15) . .
O2R Ni1 O1R 97.65(14) . .
O1W Na1 O3R 82.68(12) . 2_553
O1W Na1 N1A 112.8(2) . .
O3R Na1 N1A 93.2(2) 2_553 .
O1W Na1 N1B 148.6(2) . .
O3R Na1 N1B 105.2(2) 2_553 .
N1A Na1 N1B 97.4(2) . .
O1W Na1 O1R 79.66(12) . .
O3R Na1 O1R 161.9(2) 2_553 .
N1A Na1 O1R 97.3(2) . .
N1B Na1 O1R 88.1(2) . .
Na1 O1W Na1 92.0(2) 2_553 .
C61 N1R C21 120.4(5) . .
C61 N1R Ni1 146.7(4) . .
C21 N1R Ni1 92.4(3) . .
O1R C21 N1R 113.6(5) . .
O1R C21 C31 127.0(5) . .
N1R C21 C31 119.3(5) . .
C21 O1R Ni1 90.1(3) . .
C21 O1R Na1 148.1(4) . .
Ni1 O1R Na1 120.6(2) . .
C41 C31 C21 117.9(6) . .
C31 C41 C51 122.2(6) . .
C61 C51 C41 116.3(6) . .
N1R C61 C51 123.9(6) . .
N1R C61 Cl1 116.3(4) . .
C51 C61 Cl1 119.8(5) . .
C62 N2R C22 118.9(4) . .
C62 N2R Ni1 149.2(4) . .
C22 N2R Ni1 91.8(3) . .
O2R C22 N2R 112.8(4) . .
O2R C22 C32 126.8(5) . .
N2R C22 C32 120.3(5) . .
C22 O2R Ni1 91.0(3) . .
C42 C32 C22 119.0(5) . .
C32 C42 C52 120.6(5) . .
C62 C52 C42 117.0(5) . .
N2R C62 C52 124.2(5) . .
N2R C62 Cl2 115.8(4) . .
C52 C62 Cl2 120.0(4) . .
C63 N3R C23 119.2(4) . .
C63 N3R Ni1 150.0(4) . .
C23 N3R Ni1 90.7(3) . .
O3R C23 N3R 113.6(5) . .
O3R C23 C33 126.6(5) . .
N3R C23 C33 119.8(5) . .
C23 O3R Ni1 91.4(3) . .
C23 O3R Na1 158.1(3) . 2_553
Ni1 O3R Na1 109.4(2) . 2_553
C43 C33 C23 118.6(5) . .
C33 C43 C53 121.3(5) . .
C63 C53 C43 115.9(5) . .
N3R C63 C53 125.1(5) . .
N3R C63 Cl3 115.1(4) . .
C53 C63 Cl3 119.8(4) . .
C2A N1A Na1 164.5(6) . .
N1A C2A C3A 178.4(8) . .
C2B N1B Na1 174.0(6) . .
N1B C2B C3B 178.9(9) . .
N6R Ni2 N5R 101.3(2) . .
N6R Ni2 N4R 108.8(2) . .
N5R Ni2 N4R 103.2(2) . .
N6R Ni2 O4R 158.79(15) . .
N5R Ni2 O4R 99.8(2) . .
N4R Ni2 O4R 64.27(15) . .
N6R Ni2 O5R 93.18(15) . .
N5R Ni2 O5R 63.44(15) . .
N4R Ni2 O5R 156.6(2) . .
O4R Ni2 O5R 97.77(14) . .
N6R Ni2 O6R 63.60(15) . .
N5R Ni2 O6R 155.4(2) . .
N4R Ni2 O6R 100.3(2) . .
O4R Ni2 O6R 97.00(14) . .
O5R Ni2 O6R 96.56(14) . .
O5R Na2 O2W 81.9(2) . 3_434
O5R Na2 O4R 169.21(15) . 3_434
O2W Na2 O4R 94.51(15) 3_434 3_434
O5R Na2 O2W 94.74(14) . .
O2W Na2 O2W 84.8(2) 3_434 .
O4R Na2 O2W 74.75(14) 3_434 .
O5R Na2 N1D 99.0(2) . .
O2W Na2 N1D 96.8(2) 3_434 .
O4R Na2 N1D 91.5(2) 3_434 .
O2W Na2 N1D 166.3(2) . .
O5R Na2 N1C 91.1(2) . .
O2W Na2 N1C 166.7(2) 3_434 .
O4R Na2 N1C 90.3(2) 3_434 .
O2W Na2 N1C 84.5(2) . .
N1D Na2 N1C 95.4(2) . .
Na2 O2W Na2 95.2(2) 3_434 .
C64 N4R C24 119.1(5) . .
C64 N4R Ni2 150.1(4) . .
C24 N4R Ni2 90.7(3) . .
O4R C24 N4R 113.3(4) . .
O4R C24 C34 126.5(5) . .
N4R C24 C34 120.2(5) . .
C24 O4R Ni2 91.7(3) . .
C24 O4R Na2 126.8(3) . 3_434
Ni2 O4R Na2 119.7(2) . 3_434
C44 C34 C24 118.2(5) . .
C34 C44 C54 121.2(5) . .
C64 C54 C44 117.1(5) . .
N4R C64 C54 124.1(5) . .
N4R C64 Cl4 114.9(4) . .
C54 C64 Cl4 121.0(4) . .
C65 N5R C25 119.2(4) . .
C65 N5R Ni2 148.6(4) . .
C25 N5R Ni2 92.2(3) . .
O5R C25 N5R 112.8(4) . .
O5R C25 C35 127.1(5) . .
N5R C25 C35 120.0(5) . .
C25 O5R Ni2 91.5(3) . .
C25 O5R Na2 136.4(3) . .
Ni2 O5R Na2 121.6(2) . .
C45 C35 C25 118.4(5) . .
C35 C45 C55 122.1(5) . .
C65 C55 C45 115.9(5) . .
N5R C65 C55 124.3(5) . .
N5R C65 Cl5 115.1(4) . .
C55 C65 Cl5 120.6(4) . .
C66 N6R C26 118.8(5) . .
C66 N6R Ni2 147.8(4) . .
C26 N6R Ni2 92.1(3) . .
O6R C26 N6R 112.9(5) . .
O6R C26 C36 126.7(5) . .
N6R C26 C36 120.4(5) . .
C26 O6R Ni2 90.6(3) . .
C46 C36 C26 118.1(6) . .
C36 C46 C56 121.4(6) . .
C66 C56 C46 116.6(6) . .
N6R C66 C56 124.8(5) . .
N6R C66 Cl6 115.2(4) . .
C56 C66 Cl6 120.1(4) . .
C2C N1C Na2 159.0(6) . .
N1C C2C C3C 179.1(8) . .
C2D N1D Na2 158.2(5) . .
N1D C2D C3D 178.0(8) . .

loop_
_geom_bond_atom_site_label_1
_geom_bond_atom_site_label_2
_geom_bond_distance
_geom_bond_site_symmetry_2
Ni1 N1R 2.046(4) .
Ni1 N2R 2.059(4) .
Ni1 N3R 2.066(4) .
Ni1 O3R 2.108(3) .
Ni1 O2R 2.123(4) .
Ni1 O1R 2.139(4) .
Na1 O1W 2.328(4) .
Na1 O3R 2.347(4) 2_553
Na1 N1A 2.438(6) .
Na1 N1B 2.468(6) .
Na1 O1R 2.479(4) .
O1W Na1 2.328(4) 2_553
N1R C61 1.317(6) .
N1R C21 1.354(7) .
C21 O1R 1.289(6) .
C21 C31 1.417(8) .
C31 C41 1.366(8) .
C41 C51 1.380(8) .
C51 C61 1.372(8) .
C61 Cl1 1.745(6) .
N2R C62 1.328(6) .
N2R C22 1.367(6) .
C22 O2R 1.300(6) .
C22 C32 1.393(7) .
C32 C42 1.380(8) .
C42 C52 1.387(8) .
C52 C62 1.373(7) .
C62 Cl2 1.731(5) .
N3R C63 1.323(6) .
N3R C23 1.372(6) .
C23 O3R 1.280(6) .
C23 C33 1.406(7) .
O3R Na1 2.347(4) 2_553
C33 C43 1.367(8) .
C43 C53 1.413(8) .
C53 C63 1.355(7) .
C63 Cl3 1.746(5) .
N1A C2A 1.115(7) .
C2A C3A 1.455(8) .
N1B C2B 1.121(8) .
C2B C3B 1.453(10) .
Ni2 N6R 2.057(4) .
Ni2 N5R 2.069(4) .
Ni2 N4R 2.078(4) .
Ni2 O4R 2.100(4) .
Ni2 O5R 2.121(3) .
Ni2 O6R 2.144(4) .
Na2 O5R 2.294(4) .
Na2 O2W 2.404(5) 3_434
Na2 O4R 2.414(4) 3_434
Na2 O2W 2.425(4) .
Na2 N1D 2.428(6) .
Na2 N1C 2.631(7) .
O2W Na2 2.404(5) 3_434
N4R C64 1.334(6) .
N4R C24 1.363(6) .
C24 O4R 1.297(6) .
C24 C34 1.410(7) .
O4R Na2 2.414(4) 3_434
C34 C44 1.373(7) .
C44 C54 1.391(8) .
C54 C64 1.362(7) .
C64 Cl4 1.735(5) .
N5R C65 1.343(6) .
N5R C25 1.352(6) .
C25 O5R 1.293(6) .
C25 C35 1.401(7) .
C35 C45 1.362(8) .
C45 C55 1.392(8) .
C55 C65 1.357(7) .
C65 Cl5 1.735(5) .
N6R C66 1.327(6) .
N6R C26 1.368(6) .
C26 O6R 1.289(6) .
C26 C36 1.412(8) .
C36 C46 1.369(8) .
C46 C56 1.396(8) .
C56 C66 1.362(8) .
C66 Cl6 1.735(5) .
N1C C2C 1.120(8) .
C2C C3C 1.451(10) .
N1D C2D 1.125(7) .
C2D C3D 1.452(8) .

loop_
_geom_torsion_atom_site_label_1
_geom_torsion_atom_site_label_2
_geom_torsion_atom_site_label_3
_geom_torsion_atom_site_label_4
_geom_torsion
_geom_torsion_site_symmetry_1
_geom_torsion_site_symmetry_4
O3R Na1 O1W Na1 116.03(12) 2_553 2_553
N1A Na1 O1W Na1 -153.5(2) . 2_553
N1B Na1 O1W Na1 8.8(3) . 2_553
O1R Na1 O1W Na1 -59.94(10) . 2_553
N2R Ni1 N1R C61 94.9(6) . .
N3R Ni1 N1R C61 -15.4(7) . .
O3R Ni1 N1R C61 -79.4(6) . .
O2R Ni1 N1R C61 155.9(5) . .
O1R Ni1 N1R C61 -171.4(7) . .
N2R Ni1 N1R C21 -95.5(3) . .
N3R Ni1 N1R C21 154.1(3) . .
O3R Ni1 N1R C21 90.1(3) . .
O2R Ni1 N1R C21 -34.6(6) . .
O1R Ni1 N1R C21 -1.9(3) . .
C61 N1R C21 O1R 176.5(4) . .
Ni1 N1R C21 O1R 3.1(5) . .
C61 N1R C21 C31 -2.6(7) . .
Ni1 N1R C21 C31 -175.9(4) . .
N1R C21 O1R Ni1 -3.0(4) . .
C31 C21 O1R Ni1 176.0(5) . .
N1R C21 O1R Na1 -168.3(4) . .
C31 C21 O1R Na1 10.6(11) . .
N1R Ni1 O1R C21 2.0(3) . .
N2R Ni1 O1R C21 105.5(3) . .
N3R Ni1 O1R C21 -61.3(5) . .
O3R Ni1 O1R C21 -88.7(3) . .
O2R Ni1 O1R C21 170.5(3) . .
N1R Ni1 O1R Na1 173.1(3) . .
N2R Ni1 O1R Na1 -83.5(2) . .
N3R Ni1 O1R Na1 109.7(3) . .
O3R Ni1 O1R Na1 82.3(2) . .
O2R Ni1 O1R Na1 -18.4(2) . .
O1W Na1 O1R C21 131.0(7) . .
O3R Na1 O1R C21 118.0(7) 2_553 .
N1A Na1 O1R C21 -117.1(7) . .
N1B Na1 O1R C21 -19.9(7) . .
O1W Na1 O1R Ni1 -31.9(2) . .
O3R Na1 O1R Ni1 -44.9(6) 2_553 .
N1A Na1 O1R Ni1 80.0(2) . .
N1B Na1 O1R Ni1 177.2(2) . .
O1R C21 C31 C41 -175.0(5) . .
N1R C21 C31 C41 3.9(8) . .
C21 C31 C41 C51 -2.4(9) . .
C31 C41 C51 C61 -0.4(9) . .
C21 N1R C61 C51 -0.3(8) . .
Ni1 N1R C61 C51 167.5(5) . .
C21 N1R C61 Cl1 179.0(4) . .
Ni1 N1R C61 Cl1 -13.1(8) . .
C41 C51 C61 N1R 1.8(8) . .
C41 C51 C61 Cl1 -177.5(4) . .
N1R Ni1 N2R C62 -22.4(8) . .
N3R Ni1 N2R C62 86.0(7) . .
O3R Ni1 N2R C62 140.1(7) . .
O2R Ni1 N2R C62 178.5(8) . .
O1R Ni1 N2R C62 -88.0(7) . .
N1R Ni1 N2R C22 156.3(3) . .
N3R Ni1 N2R C22 -95.2(3) . .
O3R Ni1 N2R C22 -41.1(6) . .
O2R Ni1 N2R C22 -2.7(3) . .
O1R Ni1 N2R C22 90.8(3) . .
C62 N2R C22 O2R -176.3(5) . .
Ni1 N2R C22 O2R 4.4(4) . .
C62 N2R C22 C32 1.7(8) . .
Ni1 N2R C22 C32 -177.6(5) . .
N2R C22 O2R Ni1 -4.2(4) . .
C32 C22 O2R Ni1 177.9(6) . .
N1R Ni1 O2R C22 -65.8(5) . .
N2R Ni1 O2R C22 2.9(3) . .
N3R Ni1 O2R C22 105.7(3) . .
O3R Ni1 O2R C22 170.9(3) . .
O1R Ni1 O2R C22 -95.0(3) . .
O2R C22 C32 C42 177.5(6) . .
N2R C22 C32 C42 -0.3(9) . .
C22 C32 C42 C52 -0.8(10) . .
C32 C42 C52 C62 0.4(10) . .
C22 N2R C62 C52 -2.1(8) . .
Ni1 N2R C62 C52 176.5(5) . .
C22 N2R C62 Cl2 176.0(4) . .
Ni1 N2R C62 Cl2 -5.4(9) . .
C42 C52 C62 N2R 1.1(9) . .
C42 C52 C62 Cl2 -177.0(5) . .
N1R Ni1 N3R C63 90.6(7) . .
N2R Ni1 N3R C63 -20.7(7) . .
O3R Ni1 N3R C63 176.5(8) . .
O2R Ni1 N3R C63 -86.2(7) . .
O1R Ni1 N3R C63 145.8(6) . .
N1R Ni1 N3R C23 -85.4(3) . .
N2R Ni1 N3R C23 163.3(3) . .
O3R Ni1 N3R C23 0.5(3) . .
O2R Ni1 N3R C23 97.8(3) . .
O1R Ni1 N3R C23 -30.2(5) . .
C63 N3R C23 O3R -178.5(4) . .
Ni1 N3R C23 O3R -0.8(5) . .
C63 N3R C23 C33 1.3(7) . .
Ni1 N3R C23 C33 179.0(5) . .
N3R C23 O3R Ni1 0.8(4) . .
C33 C23 O3R Ni1 -179.1(5) . .
N3R C23 O3R Na1 -161.6(7) . 2_553
C33 C23 O3R Na1 18.6(13) . 2_553
N1R Ni1 O3R C23 102.5(3) . .
N2R Ni1 O3R C23 -60.8(6) . .
N3R Ni1 O3R C23 -0.5(3) . .
O2R Ni1 O3R C23 -95.4(3) . .
O1R Ni1 O3R C23 166.4(3) . .
N1R Ni1 O3R Na1 -84.3(2) . 2_553
N2R Ni1 O3R Na1 112.3(5) . 2_553
N3R Ni1 O3R Na1 172.6(2) . 2_553
O2R Ni1 O3R Na1 77.8(2) . 2_553
O1R Ni1 O3R Na1 -20.5(2) . 2_553
O3R C23 C33 C43 -179.1(5) . .
N3R C23 C33 C43 1.1(8) . .
C23 C33 C43 C53 -2.1(9) . .
C33 C43 C53 C63 0.8(9) . .
C23 N3R C63 C53 -2.9(8) . .
Ni1 N3R C63 C53 -178.3(5) . .
C23 N3R C63 Cl3 177.5(4) . .
Ni1 N3R C63 Cl3 2.0(9) . .
C43 C53 C63 N3R 1.8(9) . .
C43 C53 C63 Cl3 -178.6(4) . .
O1W Na1 N1A C2A 125.3(23) . .
O3R Na1 N1A C2A -151.3(23) 2_553 .
N1B Na1 N1A C2A -45.5(24) . .
O1R Na1 N1A C2A 43.5(24) . .
Na1 N1A C2A C3A 74.8(260) . .
O1W Na1 N1B C2B 40.2(55) . .
O3R Na1 N1B C2B -60.8(54) 2_553 .
N1A Na1 N1B C2B -156.2(53) . .
O1R Na1 N1B C2B 106.7(54) . .
Na1 N1B C2B C3B 62.8(424) . .
O5R Na2 O2W Na2 -81.4(2) . 3_434
O2W Na2 O2W Na2 0.0 3_434 3_434
O4R Na2 O2W Na2 96.1(2) 3_434 3_434
N1D Na2 O2W Na2 97.7(9) . 3_434
N1C Na2 O2W Na2 -172.0(2) . 3_434
N6R Ni2 N4R C64 -25.1(8) . .
N5R Ni2 N4R C64 82.0(7) . .
O4R Ni2 N4R C64 176.6(8) . .
O5R Ni2 N4R C64 134.1(7) . .
O6R Ni2 N4R C64 -90.5(7) . .
N6R Ni2 N4R C24 158.3(3) . .
N5R Ni2 N4R C24 -94.7(3) . .
O4R Ni2 N4R C24 0.0(3) . .
O5R Ni2 N4R C24 -42.6(5) . .
O6R Ni2 N4R C24 92.8(3) . .
C64 N4R C24 O4R -178.0(4) . .
Ni2 N4R C24 O4R 0.1(4) . .
C64 N4R C24 C34 2.5(7) . .
Ni2 N4R C24 C34 -179.4(4) . .
N4R C24 O4R Ni2 -0.1(4) . .
C34 C24 O4R Ni2 179.4(5) . .
N4R C24 O4R Na2 -130.0(4) . 3_434
C34 C24 O4R Na2 49.4(7) . 3_434
N6R Ni2 O4R C24 -75.2(5) . .
N5R Ni2 O4R C24 100.1(3) . .
N4R Ni2 O4R C24 0.0(3) . .
O5R Ni2 O4R C24 164.4(3) . .
O6R Ni2 O4R C24 -98.0(3) . .
N6R Ni2 O4R Na2 59.8(5) . 3_434
N5R Ni2 O4R Na2 -124.9(2) . 3_434
N4R Ni2 O4R Na2 135.1(2) . 3_434
O5R Ni2 O4R Na2 -60.6(2) . 3_434
O6R Ni2 O4R Na2 37.0(2) . 3_434
O4R C24 C34 C44 179.6(5) . .
N4R C24 C34 C44 -0.9(8) . .
C24 C34 C44 C54 -0.3(9) . .
C34 C44 C54 C64 0.1(9) . .
C24 N4R C64 C54 -2.9(8) . .
Ni2 N4R C64 C54 -179.1(5) . .
C24 N4R C64 Cl4 178.6(4) . .
Ni2 N4R C64 Cl4 2.4(9) . .
C44 C54 C64 N4R 1.6(8) . .
C44 C54 C64 Cl4 180.0(4) . .
N6R Ni2 N5R C65 88.5(7) . .
N4R Ni2 N5R C65 -24.1(7) . .
O4R Ni2 N5R C65 -89.8(7) . .
O5R Ni2 N5R C65 176.4(7) . .
O6R Ni2 N5R C65 138.0(6) . .
N6R Ni2 N5R C25 -88.7(3) . .
N4R Ni2 N5R C25 158.7(3) . .
O4R Ni2 N5R C25 93.0(3) . .
O5R Ni2 N5R C25 -0.8(3) . .
O6R Ni2 N5R C25 -39.2(5) . .
C65 N5R C25 O5R -177.1(4) . .
Ni2 N5R C25 O5R 1.3(4) . .
C65 N5R C25 C35 2.2(7) . .
Ni2 N5R C25 C35 -179.5(4) . .
N5R C25 O5R Ni2 -1.2(4) . .
C35 C25 O5R Ni2 179.6(5) . .
N5R C25 O5R Na2 -143.3(4) . .
C35 C25 O5R Na2 37.5(8) . .
N6R Ni2 O5R C25 101.9(3) . .
N5R Ni2 O5R C25 0.8(3) . .
N4R Ni2 O5R C25 -58.4(5) . .
O4R Ni2 O5R C25 -96.3(3) . .
O6R Ni2 O5R C25 165.7(3) . .
N6R Ni2 O5R Na2 -107.9(2) . .
N5R Ni2 O5R Na2 151.0(3) . .
N4R Ni2 O5R Na2 91.8(4) . .
O4R Ni2 O5R Na2 53.9(2) . .
O6R Ni2 O5R Na2 -44.1(2) . .
O2W Na2 O5R C25 63.3(5) 3_434 .
O4R Na2 O5R C25 134.4(9) 3_434 .
O2W Na2 O5R C25 147.4(5) . .
N1D Na2 O5R C25 -32.4(5) . .
N1C Na2 O5R C25 -128.0(5) . .
O2W Na2 O5R Ni2 -70.5(2) 3_434 .
O4R Na2 O5R Ni2 0.5(11) 3_434 .
O2W Na2 O5R Ni2 13.5(2) . .
N1D Na2 O5R Ni2 -166.2(2) . .
N1C Na2 O5R Ni2 98.1(2) . .
O5R C25 C35 C45 178.0(5) . .
N5R C25 C35 C45 -1.1(8) . .
C25 C35 C45 C55 -1.4(9) . .
C35 C45 C55 C65 2.7(9) . .
C25 N5R C65 C55 -0.7(8) . .
Ni2 N5R C65 C55 -177.5(5) . .
C25 N5R C65 Cl5 177.9(4) . .
Ni2 N5R C65 Cl5 1.1(9) . .
C45 C55 C65 N5R -1.7(9) . .
C45 C55 C65 Cl5 179.8(4) . .
N5R Ni2 N6R C66 -10.2(7) . .
N4R Ni2 N6R C66 98.2(6) . .
O4R Ni2 N6R C66 165.2(5) . .
O5R Ni2 N6R C66 -73.7(6) . .
O6R Ni2 N6R C66 -169.4(7) . .
N5R Ni2 N6R C26 153.9(3) . .
N4R Ni2 N6R C26 -97.7(3) . .
O4R Ni2 N6R C26 -30.7(6) . .
O5R Ni2 N6R C26 90.4(3) . .
O6R Ni2 N6R C26 -5.3(3) . .
C66 N6R C26 O6R 179.1(4) . .
Ni2 N6R C26 O6R 8.6(4) . .
C66 N6R C26 C36 0.0(7) . .
Ni2 N6R C26 C36 -170.4(5) . .
N6R C26 O6R Ni2 -8.3(4) . .
C36 C26 O6R Ni2 170.7(5) . .
N6R Ni2 O6R C26 5.7(3) . .
N5R Ni2 O6R C26 -50.6(5) . .
N4R Ni2 O6R C26 111.6(3) . .
O4R Ni2 O6R C26 176.7(3) . .
O5R Ni2 O6R C26 -84.6(3) . .
O6R C26 C36 C46 -178.4(5) . .
N6R C26 C36 C46 0.6(8) . .
C26 C36 C46 C56 -0.5(9) . .
C36 C46 C56 C66 -0.1(9) . .
C26 N6R C66 C56 -0.7(8) . .
Ni2 N6R C66 C56 161.1(5) . .
C26 N6R C66 Cl6 178.1(4) . .
Ni2 N6R C66 Cl6 -20.1(8) . .
C46 C56 C66 N6R 0.7(8) . .
C46 C56 C66 Cl6 -178.0(4) . .
O5R Na2 N1C C2C 41.9(17) . .
O2W Na2 N1C C2C 99.8(18) 3_434 .
O4R Na2 N1C C2C -148.8(17) 3_434 .
O2W Na2 N1C C2C 136.5(17) . .
N1D Na2 N1C C2C -57.2(17) . .
Na2 N1C C2C C3C 48.7(455) . .
O5R Na2 N1D C2D -159.3(17) . .
O2W Na2 N1D C2D 117.9(17) 3_434 .
O4R Na2 N1D C2D 23.1(17) 3_434 .
O2W Na2 N1D C2D 21.6(23) . .
N1C Na2 N1D C2D -67.3(17) . .
Na2 N1D C2D C3D 49.8(226) . .
